data_4323446
loop_
_publ_author_name
'Wolfdieter A. Schenk'
'J\"urgen Frisch'
'Michael D\"urr'
'Nicolai Burzlaff'
'Dietmar Stalke'
'Roland Fleischer'
'Waldemar Adam'
'Frank Prechtl'
'Alexander K. Smerz'

_publ_contact_author
;
Prof. Dr. Wolfdieter A. Schenk
Institut f\"ur Anorganische Chemie
Universit\"at W\"urzburg
Am Hubland
D-97074 W\"urzburg
Germany
;
_publ_contact_author_email wolfdieter@wacd48.chemie.uni-wuerzburg.de
_publ_contact_author_fax '049 931 8884605'
_publ_contact_author_phone '049 931 8885259'
_publ_section_title
;
 Oxidation of Thioether Ligands in Pseudotetrahedral
 Cyclopentadienylruthenium Complexes: Toward a New Stereoselective
 Synthesis of Chiral Sulfoxides1
;
_journal_name_full 'Inorganic Chemistry'
_journal_page_first 2372
_journal_page_last 2378
_journal_paper_doi 10.1021/ic961280f
_journal_volume 36
_journal_year 1997
_chemical_formula_sum 'C40 H41 F6 O P3 Ru S'
_chemical_formula_weight 877.77
_chemical_name_systematic
;
[2(S),3(S)-Bis(diphenylphosphino)butane-(eta-5-cyclopentadienyl)-(methyl-ph=
enyl-sulfoxide)-ruthenium]hexafluorophosphate
;
_chemical_temperature_decomposition 397
_space_group_IT_number 19
_symmetry_cell_setting orthorhombic
_symmetry_space_group_name_Hall 'P 2ac 2ab'
_symmetry_space_group_name_H-M 'P 21 21 21'
_atom_sites_solution_hydrogens geom
_atom_sites_solution_primary direct
_atom_sites_solution_secondary difmap
_audit_creation_method SHELXL
_cell_angle_alpha 90.00
_cell_angle_beta 90.00
_cell_angle_gamma 90.00
_cell_formula_units_Z 4
_cell_length_a 14.1664(13)
_cell_length_b 15.792(2)
_cell_length_c 17.641(2)
_cell_measurement_reflns_used 25
_cell_measurement_temperature 293(2)
_cell_measurement_theta_max 16
_cell_measurement_theta_min 11
_cell_volume 3946.6(8)
_computing_cell_refinement 'SDP (ENRAF-NONIUS)'
_computing_data_collection 'ENRAF-NONIUS CAD4'
_computing_data_reduction 'SDP (ENRAF-NONIUS)'
_computing_publication_material SHELXL-93
_computing_structure_refinement 'SHELXL-93 (Sheldrick, 1993)'
_computing_structure_solution 'SHELXS-86 (Sheldrick, 1990)'
_diffrn_ambient_temperature 293(2)
_diffrn_measurement_device 'ENRAF-NONIUS CAD4'
_diffrn_measurement_method Omega-theta-scans
_diffrn_radiation_monochromator graphite
_diffrn_radiation_source 'fine-focus sealed tube'
_diffrn_radiation_type MoK\a
_diffrn_radiation_wavelength 0.70930
_diffrn_reflns_av_R_equivalents 0.0000
_diffrn_reflns_av_sigmaI/netI 0.0363
_diffrn_reflns_limit_h_max 19
_diffrn_reflns_limit_h_min 0
_diffrn_reflns_limit_k_max 22
_diffrn_reflns_limit_k_min 0
_diffrn_reflns_limit_l_max 24
_diffrn_reflns_limit_l_min 0
_diffrn_reflns_number 6301
_diffrn_reflns_theta_max 29.90
_diffrn_reflns_theta_min 2.25
_diffrn_standards_decay_% -6.9
_diffrn_standards_interval_time 3600
_diffrn_standards_number 2
_exptl_absorpt_coefficient_mu 0.265
_exptl_absorpt_correction_T_max 0.9961
_exptl_absorpt_correction_T_min 0.8233
_exptl_absorpt_correction_type psi-scans
_exptl_crystal_colour yellow
_exptl_crystal_density_diffrn 1.477
_exptl_crystal_description 'clear prism'
_exptl_crystal_F_000 1792
_exptl_crystal_size_max 0.5
_exptl_crystal_size_mid 0.5
_exptl_crystal_size_min 0.4
_refine_diff_density_max 1.390
_refine_diff_density_min -0.811
_refine_diff_density_rms 0.096
_refine_ls_abs_structure_details 'Flack H D (1983), Acta Cryst. A39, 876-881'
_refine_ls_abs_structure_Flack -0.01(5)
_refine_ls_extinction_method none
_refine_ls_goodness_of_fit_all 1.058
_refine_ls_goodness_of_fit_obs 1.056
_refine_ls_hydrogen_treatment riding
_refine_ls_matrix_type full
_refine_ls_number_parameters 533
_refine_ls_number_reflns 6299
_refine_ls_number_restraints 48
_refine_ls_restrained_S_all 1.059
_refine_ls_restrained_S_obs 1.055
_refine_ls_R_factor_all 0.0792
_refine_ls_R_factor_obs 0.0500
_refine_ls_shift/esd_max -0.024
_refine_ls_shift/esd_mean 0.002
_refine_ls_structure_factor_coef Fsqd
_refine_ls_weighting_details 'w=1/[\s^2^(Fo^2^)+(0.1016P)^2^+0.0000P] where P=(Fo^2^+2Fc^2^)/3'
_refine_ls_weighting_scheme calc
_refine_ls_wR_factor_all 0.1449
_refine_ls_wR_factor_obs 0.1281
_reflns_number_observed 5051
_reflns_number_total 6301
_reflns_observed_criterion >2sigma(I)
_cod_data_source_file ic961280f_2.cif
_cod_data_source_block md2
_cod_depositor_comments
;
The following automatic conversions were performed:

'_refine_ls_weighting_scheme' value 'calc
w=1/[\s^2^(Fo^2^)+(0.1016P)^2^+0.0000P] where P=(Fo^2^+2Fc^2^)/3' was
changed to 'calc'. New tag '_refine_ls_weighting_details' was
created. The value of the new tag was set to
'w=1/[\s^2^(Fo^2^)+(0.1016P)^2^+0.0000P] where P=(Fo^2^+2Fc^2^)/3'.

Automatic conversion script
Id: cif_fix_values 3143 2015-03-26 13:38:13Z robertas 
;
_cod_original_cell_volume 3946.5(7)
_cod_database_code 4323446

loop_
_symmetry_equiv_pos_as_xyz
'x, y, z'
'-x+1/2, -y, z+1/2'
'x+1/2, -y+1/2, -z'
'-x, y+1/2, -z+1/2'

loop_
_atom_site_aniso_label
_atom_site_aniso_U_11
_atom_site_aniso_U_22
_atom_site_aniso_U_33
_atom_site_aniso_U_23
_atom_site_aniso_U_13
_atom_site_aniso_U_12
Ru1 0.0373(2) 0.0398(2) 0.0324(2) -0.0051(2) 0.0008(2) -0.0039(2)
C11 0.060(3) 0.039(2) 0.037(2) -0.001(2) 0.005(2) 0.000(3)
C12 0.067(4) 0.046(3) 0.053(3) 0.006(3) 0.008(3) -0.001(3)
C13 0.094(6) 0.068(4) 0.061(4) 0.016(4) 0.015(4) -0.010(4)
C14 0.129(8) 0.070(5) 0.049(4) 0.017(4) 0.016(4) -0.006(5)
C15 0.118(7) 0.066(4) 0.047(3) 0.007(3) -0.010(4) 0.016(5)
C16 0.071(4) 0.061(4) 0.050(3) 0.004(3) -0.005(3) 0.006(3)
C21 0.037(2) 0.041(2) 0.044(3) -0.005(2) 0.000(2) 0.002(2)
C22 0.058(3) 0.044(3) 0.040(2) -0.002(2) 0.002(2) 0.005(3)
C23 0.063(4) 0.061(4) 0.042(3) 0.005(3) 0.005(3) 0.009(3)
C24 0.067(4) 0.064(4) 0.053(3) -0.011(3) -0.002(3) 0.020(3)
C25 0.061(3) 0.049(3) 0.061(3) -0.002(3) 0.006(3) 0.021(3)
C26 0.049(3) 0.047(3) 0.049(3) 0.000(3) 0.000(3) 0.009(2)
C31 0.040(3) 0.041(3) 0.063(4) 0.008(2) 0.002(2) -0.003(2)
C32 0.049(3) 0.050(3) 0.068(4) 0.010(3) -0.002(3) 0.000(3)
C33 0.065(4) 0.069(4) 0.073(5) 0.025(4) 0.004(4) -0.005(4)
C34 0.064(4) 0.045(3) 0.127(8) 0.027(4) -0.001(5) -0.001(3)
C35 0.060(4) 0.041(3) 0.098(6) -0.002(4) 0.005(4) -0.002(3)
C36 0.061(4) 0.039(3) 0.067(4) -0.001(3) 0.004(3) 0.004(3)
C41 0.046(3) 0.039(2) 0.051(3) -0.011(2) 0.009(3) -0.008(2)
C42 0.056(3) 0.050(3) 0.083(5) 0.007(3) 0.016(4) 0.004(3)
C43 0.050(4) 0.052(4) 0.135(8) -0.020(5) 0.025(4) 0.007(3)
C44 0.060(4) 0.073(4) 0.071(4) -0.028(4) 0.025(3) -0.019(4)
C45 0.066(4) 0.075(4) 0.041(3) -0.007(3) 0.009(3) -0.019(4)
C46 0.054(3) 0.054(3) 0.040(3) -0.006(2) 0.004(2) -0.006(3)
C51 0.058(4) 0.073(4) 0.044(3) -0.016(3) 0.003(3) -0.003(3)
C52 0.072(4) 0.054(3) 0.044(3) -0.018(3) -0.007(3) -0.009(3)
C53 0.057(4) 0.074(4) 0.045(3) -0.020(3) -0.013(3) -0.017(3)
C54 0.060(4) 0.072(4) 0.039(3) -0.010(3) -0.007(3) -0.002(3)
C55 0.068(4) 0.071(4) 0.033(2) -0.001(2) -0.004(3) -0.015(3)
C61 0.041(3) 0.042(2) 0.041(2) -0.005(2) 0.003(2) -0.005(2)
C62 0.039(2) 0.043(3) 0.042(3) 0.000(2) -0.006(2) -0.004(2)
C63 0.049(3) 0.054(3) 0.063(4) -0.016(3) -0.014(3) -0.005(3)
C64 0.056(3) 0.059(4) 0.066(4) 0.002(3) -0.019(3) -0.003(3)
C71 0.042(3) 0.062(4) 0.060(4) -0.002(3) 0.007(3) -0.006(3)
C72 0.069(5) 0.092(6) 0.076(5) 0.030(5) 0.030(4) 0.021(4)
C73 0.081(6) 0.164(11) 0.115(8) 0.059(8) 0.056(6) 0.045(7)
C74 0.054(4) 0.151(10) 0.132(9) 0.024(9) 0.030(6) 0.027(6)
C75 0.061(5) 0.091(6) 0.104(7) 0.016(5) 0.011(5) 0.023(5)
C76 0.054(4) 0.070(4) 0.054(3) 0.002(3) 0.009(3) 0.002(3)
C77 0.058(3) 0.041(3) 0.073(4) -0.002(3) 0.001(3) -0.007(3)
O1 0.052(2) 0.056(2) 0.042(2) 0.004(2) -0.003(2) -0.004(2)
P3 0.049(3) 0.105(4) 0.061(4) -0.007(3) 0.009(2) -0.004(3)
F1 0.089(11) 0.209(20) 0.117(11) 0.015(13) -0.038(9) -0.047(12)
F2 0.116(12) 0.119(12) 0.184(22) 0.010(13) 0.012(13) 0.024(9)
F3 0.122(14) 0.099(12) 0.346(43) 0.063(18) -0.080(21) -0.014(10)
F4 0.108(12) 0.289(30) 0.076(8) -0.004(12) 0.044(8) -0.029(14)
F5 0.099(11) 0.408(45) 0.081(8) -0.059(15) 0.024(7) 0.092(18)
F6 0.080(8) 0.141(14) 0.159(19) -0.011(12) -0.017(10) 0.005(9)
P4 0.102(8) 0.183(14) 0.065(5) 0.016(6) 0.026(5) 0.020(7)
F11 0.142(23) 0.187(25) 0.565(79) 0.015(45) 0.197(41) -0.029(20)
F12 0.567(100) 0.482(82) 0.100(19) 0.144(36) 0.121(37) 0.193(75)
F13 0.160(22) 0.397(48) 0.177(24) 0.120(28) -0.095(19) -0.087(27)
F14 0.276(49) 0.243(38) 0.398(64) -0.168(44) 0.130(54) -0.076(38)
F15 0.349(56) 0.243(35) 0.394(62) -0.221(43) -0.086(49) 0.054(37)
F16 0.083(11) 0.235(27) 0.295(39) 0.126(28) -0.027(17) -0.039(13)
P1 0.0397(6) 0.0364(6) 0.0340(5) -0.0023(5) 0.0015(5) -0.0012(5)
P2 0.0383(6) 0.0347(6) 0.0412(7) -0.0009(5) 0.0026(5) -0.0012(5)
S1 0.0404(6) 0.0415(6) 0.0411(6) -0.0004(5) 0.0023(5) -0.0055(5)

loop_
_atom_site_label
_atom_site_type_symbol
_atom_site_fract_x
_atom_site_fract_y
_atom_site_fract_z
_atom_site_U_iso_or_equiv
_atom_site_thermal_displace_type
_atom_site_occupancy
_atom_site_calc_flag
_atom_site_refinement_flags
_atom_site_disorder_group
Ru1 Ru 0.21961(3) 0.83180(3) 0.17183(2) 0.03651(11) Uani 1 d . .
C11 C 0.2800(5) 1.0430(3) 0.1467(3) 0.0451(11) Uani 1 d . .
C12 C 0.3674(5) 1.0808(4) 0.1334(4) 0.0555(15) Uani 1 d . .
H12 H 0.4185(5) 1.0678(4) 0.1643(4) 0.067 Uiso 1 calc R .
C13 C 0.3779(7) 1.1371(5) 0.0747(5) 0.074(2) Uani 1 d . .
H13 H 0.4369(7) 1.1609(5) 0.0655(5) 0.089 Uiso 1 calc R .
C14 C 0.3035(8) 1.1590(5) 0.0294(4) 0.082(3) Uani 1 d . .
H14 H 0.3118(8) 1.1979(5) -0.0096(4) 0.099 Uiso 1 calc R .
C15 C 0.2151(9) 1.1227(5) 0.0419(4) 0.077(2) Uani 1 d . .
H15 H 0.1640(9) 1.1373(5) 0.0115(4) 0.092 Uiso 1 calc R .
C16 C 0.2043(6) 1.0647(5) 0.1001(4) 0.060(2) Uani 1 d . .
H16 H 0.1456(6) 1.0398(5) 0.1083(4) 0.072 Uiso 1 calc R .
C21 C 0.1825(4) 1.0257(3) 0.2870(3) 0.0407(11) Uani 1 d . .
C22 C 0.1504(5) 0.9879(4) 0.3531(3) 0.0474(12) Uani 1 d . .
H22 H 0.1620(5) 0.9307(4) 0.3614(3) 0.057 Uiso 1 calc R .
C23 C 0.1017(5) 1.0336(4) 0.4064(4) 0.0555(15) Uani 1 d . .
H23 H 0.0786(5) 1.0067(4) 0.4495(4) 0.067 Uiso 1 calc R .
C24 C 0.0867(6) 1.1197(5) 0.3967(4) 0.061(2) Uani 1 d . .
H24 H 0.0553(6) 1.1511(5) 0.4335(4) 0.073 Uiso 1 calc R .
C25 C 0.1185(5) 1.1569(4) 0.3328(4) 0.0566(15) Uani 1 d . .
H25 H 0.1082(5) 1.2146(4) 0.3259(4) 0.068 Uiso 1 calc R .
C26 C 0.1664(4) 1.1118(4) 0.2766(4) 0.0486(12) Uani 1 d . .
H26 H 0.1872(4) 1.1389(4) 0.2329(4) 0.058 Uiso 1 calc R .
C31 C 0.3672(4) 0.6876(3) 0.2585(4) 0.0479(13) Uani 1 d . .
C32 C 0.3619(4) 0.6627(4) 0.3342(4) 0.0557(14) Uani 1 d . .
H32 H 0.3612(4) 0.7032(4) 0.3725(4) 0.067 Uiso 1 calc R .
C33 C 0.3576(6) 0.5777(5) 0.3521(5) 0.069(2) Uani 1 d . .
H33 H 0.3551(6) 0.5614(5) 0.4027(5) 0.083 Uiso 1 calc R .
C34 C 0.3569(6) 0.5173(5) 0.2969(6) 0.079(3) Uani 1 d . .
H34 H 0.3527(6) 0.4604(5) 0.3101(6) 0.094 Uiso 1 calc R .
C35 C 0.3626(6) 0.5410(4) 0.2199(6) 0.066(2) Uani 1 d . .
H35 H 0.3622(6) 0.5002(4) 0.1819(6) 0.080 Uiso 1 calc R .
C36 C 0.3687(5) 0.6259(4) 0.2020(4) 0.0559(15) Uani 1 d . .
H36 H 0.3740(5) 0.6422(4) 0.1515(4) 0.067 Uiso 1 calc R .
C41 C 0.4664(4) 0.8050(3) 0.1671(4) 0.0454(12) Uani 1 d . .
C42 C 0.5470(5) 0.7581(4) 0.1854(5) 0.063(2) Uani 1 d . .
H42 H 0.5448(5) 0.7189(4) 0.2247(5) 0.076 Uiso 1 calc R .
C43 C 0.6302(5) 0.7700(5) 0.1452(6) 0.079(3) Uani 1 d . .
H43 H 0.6829(5) 0.7375(5) 0.1571(6) 0.095 Uiso 1 calc R .
C44 C 0.6356(5) 0.8287(5) 0.0885(4) 0.068(2) Uani 1 d . .
H44 H 0.6917(5) 0.8366(5) 0.0620(4) 0.082 Uiso 1 calc R .
C45 C 0.5574(5) 0.8755(5) 0.0712(4) 0.061(2) Uani 1 d . .
H45 H 0.5608(5) 0.9157(5) 0.0327(4) 0.073 Uiso 1 calc R .
C46 C 0.4740(5) 0.8648(4) 0.1094(3) 0.0494(13) Uani 1 d . .
H46 H 0.4219(5) 0.8977(4) 0.0967(3) 0.059 Uiso 1 calc R .
C51 C 0.2630(5) 0.7770(5) 0.0608(4) 0.058(2) Uani 1 d . .
H51 H 0.3236(5) 0.7566(5) 0.0521(4) 0.070 Uiso 1 calc R .
C52 C 0.1864(5) 0.7301(4) 0.0891(4) 0.056(2) Uani 1 d . .
H52 H 0.1877(5) 0.6734(4) 0.1032(4) 0.068 Uiso 1 calc R .
C53 C 0.1071(5) 0.7841(5) 0.0922(4) 0.059(2) Uani 1 d . .
H53 H 0.0468(5) 0.7687(5) 0.1080(4) 0.070 Uiso 1 calc R .
C54 C 0.1348(5) 0.8651(5) 0.0675(4) 0.057(2) Uani 1 d . .
H54 H 0.0966(5) 0.9129(5) 0.0644(4) 0.068 Uiso 1 calc R .
C55 C 0.2317(6) 0.8604(5) 0.0482(3) 0.058(2) Uani 1 d . .
H55 H 0.2685(6) 0.9049(5) 0.0302(3) 0.069 Uiso 1 calc R .
C61 C 0.3720(4) 0.9584(3) 0.2749(3) 0.0414(11) Uani 1 d . .
H61 H 0.4227(4) 0.9676(3) 0.2379(3) 0.050 Uiso 1 calc R .
C62 C 0.3855(4) 0.8682(4) 0.3063(3) 0.0413(11) Uani 1 d . .
H62 H 0.3371(4) 0.8585(4) 0.3450(3) 0.050 Uiso 1 calc R .
C63 C 0.3837(5) 1.0264(4) 0.3362(4) 0.0557(15) Uani 1 d . .
H63A H 0.3747(5) 1.0814(4) 0.3142(4) 0.084 Uiso 1 calc R .
H63B H 0.4459(5) 1.0229(4) 0.3575(4) 0.084 Uiso 1 calc R .
H63C H 0.3377(5) 1.0176(4) 0.3754(4) 0.084 Uiso 1 calc R .
C64 C 0.4820(5) 0.8566(5) 0.3437(4) 0.060(2) Uani 1 d . .
H64A H 0.4875(5) 0.7997(5) 0.3625(4) 0.091 Uiso 1 calc R .
H64B H 0.4882(5) 0.8957(5) 0.3851(4) 0.091 Uiso 1 calc R .
H64C H 0.5308(5) 0.8670(5) 0.3072(4) 0.091 Uiso 1 calc R .
C71 C 0.0277(4) 0.8215(4) 0.2940(4) 0.0547(15) Uani 1 d . .
C72 C -0.0148(6) 0.7944(6) 0.3611(5) 0.079(3) Uani 1 d . .
H72 H 0.0147(6) 0.7562(6) 0.3935(5) 0.095 Uiso 1 calc R .
C73 C -0.1053(7) 0.8282(9) 0.3775(7) 0.120(5) Uani 1 d . .
H73 H -0.1360(7) 0.8117(9) 0.4216(7) 0.144 Uiso 1 calc R .
C74 C -0.1471(6) 0.8830(8) 0.3310(8) 0.112(4) Uani 1 d . .
H74 H -0.2062(6) 0.9046(8) 0.3432(8) 0.135 Uiso 1 calc R .
C75 C -0.1034(6) 0.9081(6) 0.2649(6) 0.085(3) Uani 1 d . .
H75 H -0.1335(6) 0.9462(6) 0.2328(6) 0.102 Uiso 1 calc R .
C76 C -0.0166(5) 0.8776(5) 0.2461(4) 0.059(2) Uani 1 d . .
H76 H 0.0124(5) 0.8946(5) 0.2013(4) 0.071 Uiso 1 calc R .
C77 C 0.1166(5) 0.6706(4) 0.2641(4) 0.0576(15) Uani 1 d . .
H77A H 0.1735(5) 0.6395(4) 0.2541(4) 0.086 Uiso 1 calc R .
H77B H 0.0740(5) 0.6644(4) 0.2222(4) 0.086 Uiso 1 calc R .
H77C H 0.0875(5) 0.6492(4) 0.3093(4) 0.086 Uiso 1 calc R .
O1 O 0.1923(3) 0.7844(3) 0.3512(2) 0.0496(9) Uani 1 d . .
P3 P -0.1195(5) 0.9826(6) 0.0287(4) 0.072(2) Uani 0.53(2) d PD 1
F1 F -0.2047(10) 0.9507(13) -0.0194(9) 0.138(8) Uani 0.53(2) d PD 1
F2 F -0.0998(11) 0.8917(9) 0.0581(13) 0.140(8) Uani 0.53(2) d PD 1
F3 F -0.1384(12) 1.0752(8) 0.0043(13) 0.189(15) Uani 0.53(2) d PD 1
F4 F -0.0509(10) 0.9651(16) -0.0377(6) 0.158(10) Uani 0.53(2) d PD 1
F5 F -0.1838(10) 0.9967(18) 0.0982(7) 0.196(16) Uani 0.53(2) d PD 1
F6 F -0.0369(8) 1.0085(11) 0.0828(10) 0.126(7) Uani 0.53(2) d PD 1
P4 P -0.1188(8) 1.0022(10) 0.0222(7) 0.117(5) Uani 0.47(2) d PD 2
F11 F -0.2189(14) 0.9745(19) 0.0336(25) 0.298(28) Uani 0.47(2) d PD 2
F12 F -0.0898(27) 0.9615(28) 0.0952(12) 0.383(39) Uani 0.47(2) d PD 2
F13 F -0.1448(16) 1.0427(24) -0.0519(12) 0.245(19) Uani 0.47(2) d PD 2
F14 F -0.0934(25) 0.9213(18) -0.0178(28) 0.306(27) Uani 0.47(2) d PD 2
F15 F -0.1412(24) 1.0816(21) 0.0653(25) 0.329(30) Uani 0.47(2) d PD 2
F16 F -0.0170(11) 1.0269(16) 0.0136(18) 0.204(15) Uani 0.47(2) d PD 2
P1 P 0.25822(9) 0.96443(8) 0.22121(7) 0.0367(3) Uani 1 d . .
P2 P 0.36123(10) 0.79631(8) 0.22616(8) 0.0381(3) Uani 1 d . .
S1 S 0.14469(10) 0.78085(8) 0.27667(8) 0.0410(3) Uani 1 d . .

loop_
_atom_type_symbol
_atom_type_description
_atom_type_scat_dispersion_real
_atom_type_scat_dispersion_imag
_atom_type_scat_source
S S 0.1246 0.1234 'International Tables Vol C Tables 4.2.6.8 and 6.1.1.4'
P P 0.1023 0.0942 'International Tables Vol C Tables 4.2.6.8 and 6.1.1.4'
F F 0.0171 0.0103 'International Tables Vol C Tables 4.2.6.8 and 6.1.1.4'
O O 0.0106 0.0060 'International Tables Vol C Tables 4.2.6.8 and 6.1.1.4'
C C 0.0033 0.0016 'International Tables Vol C Tables 4.2.6.8 and 6.1.1.4'
H H 0.0000 0.0000 'International Tables Vol C Tables 4.2.6.8 and 6.1.1.4'
Ru Ru -1.4200 0.8360 'International Tables Vol C Tables 4.2.6.8 and 6.1.1.4'

loop_
_geom_angle_atom_site_label_1
_geom_angle_atom_site_label_2
_geom_angle_atom_site_label_3
_geom_angle
_geom_angle_site_symmetry_1
_geom_angle_site_symmetry_3
_geom_angle_publ_flag
C52 Ru1 C51 36.8(3) . . ?
C52 Ru1 C55 61.4(3) . . ?
C51 Ru1 C55 36.8(3) . . ?
C52 Ru1 C53 36.8(3) . . ?
C51 Ru1 C53 61.2(3) . . ?
C55 Ru1 C53 60.9(3) . . ?
C52 Ru1 C54 61.4(3) . . ?
C51 Ru1 C54 61.4(3) . . ?
C55 Ru1 C54 36.7(3) . . ?
C53 Ru1 C54 36.4(3) . . ?
C52 Ru1 S1 100.3(2) . . ?
C51 Ru1 S1 134.8(2) . . ?
C55 Ru1 S1 154.1(2) . . ?
C53 Ru1 S1 93.3(2) . . ?
C54 Ru1 S1 119.7(2) . . ?
C52 Ru1 P2 106.5(2) . . ?
C51 Ru1 P2 91.8(2) . . ?
C55 Ru1 P2 113.0(2) . . ?
C53 Ru1 P2 142.9(2) . . ?
C54 Ru1 P2 149.6(2) . . ?
S1 Ru1 P2 88.97(5) . . ?
C52 Ru1 P1 160.8(2) . . ?
C51 Ru1 P1 127.7(2) . . ?
C55 Ru1 P1 99.5(2) . . ?
C53 Ru1 P1 134.3(2) . . ?
C54 Ru1 P1 102.7(2) . . ?
S1 Ru1 P1 97.07(5) . . ?
P2 Ru1 P1 81.85(5) . . ?
C16 C11 C12 118.6(6) . . ?
C16 C11 P1 117.4(5) . . ?
C12 C11 P1 124.0(5) . . ?
C13 C12 C11 120.1(7) . . ?
C14 C13 C12 121.3(9) . . ?
C13 C14 C15 119.8(7) . . ?
C16 C15 C14 119.2(9) . . ?
C15 C16 C11 121.0(8) . . ?
C22 C21 C26 118.6(5) . . ?
C22 C21 P1 119.4(4) . . ?
C26 C21 P1 121.5(5) . . ?
C23 C22 C21 121.0(6) . . ?
C22 C23 C24 120.5(6) . . ?
C25 C24 C23 118.7(6) . . ?
C24 C25 C26 122.2(6) . . ?
C21 C26 C25 119.0(6) . . ?
C36 C31 C32 119.2(6) . . ?
C36 C31 P2 116.0(5) . . ?
C32 C31 P2 124.5(5) . . ?
C33 C32 C31 119.7(7) . . ?
C34 C33 C32 121.3(8) . . ?
C33 C34 C35 120.0(7) . . ?
C36 C35 C34 118.8(8) . . ?
C35 C36 C31 121.0(7) . . ?
C46 C41 C42 117.7(6) . . ?
C46 C41 P2 122.1(5) . . ?
C42 C41 P2 119.7(5) . . ?
C43 C42 C41 120.3(7) . . ?
C44 C43 C42 120.9(7) . . ?
C45 C44 C43 119.0(6) . . ?
C44 C45 C46 121.5(7) . . ?
C45 C46 C41 120.7(7) . . ?
C52 C51 C55 107.9(6) . . ?
C52 C51 Ru1 71.4(4) . . ?
C55 C51 Ru1 71.9(4) . . ?
C51 C52 C53 108.0(6) . . ?
C51 C52 Ru1 71.8(4) . . ?
C53 C52 Ru1 72.9(3) . . ?
C54 C53 C52 108.3(6) . . ?
C54 C53 Ru1 72.0(4) . . ?
C52 C53 Ru1 70.3(3) . . ?
C53 C54 C55 107.3(7) . . ?
C53 C54 Ru1 71.6(4) . . ?
C55 C54 Ru1 70.6(4) . . ?
C51 C55 C54 108.4(7) . . ?
C51 C55 Ru1 71.3(4) . . ?
C54 C55 Ru1 72.6(4) . . ?
C63 C61 C62 112.4(5) . . ?
C63 C61 P1 114.4(4) . . ?
C62 C61 P1 109.6(3) . . ?
C64 C62 C61 112.2(5) . . ?
C64 C62 P2 115.1(5) . . ?
C61 C62 P2 105.7(4) . . ?
C76 C71 C72 121.4(6) . . ?
C76 C71 S1 122.9(5) . . ?
C72 C71 S1 115.6(6) . . ?
C71 C72 C73 116.6(8) . . ?
C74 C73 C72 121.4(9) . . ?
C73 C74 C75 120.5(8) . . ?
C76 C75 C74 120.7(9) . . ?
C75 C76 C71 119.3(7) . . ?
F5 P3 F3 89.0(10) . . ?
F5 P3 F4 176.3(8) . . ?
F3 P3 F4 93.8(8) . . ?
F5 P3 F2 88.5(10) . . ?
F3 P3 F2 176.5(8) . . ?
F4 P3 F2 88.6(8) . . ?
F5 P3 F1 91.2(9) . . ?
F3 P3 F1 91.2(10) . . ?
F4 P3 F1 91.0(8) . . ?
F2 P3 F1 91.3(11) . . ?
F5 P3 F6 85.4(8) . . ?
F3 P3 F6 93.0(8) . . ?
F4 P3 F6 92.2(7) . . ?
F2 P3 F6 84.4(9) . . ?
F1 P3 F6 174.6(10) . . ?
F11 P4 F12 91.0(19) . . ?
F11 P4 F15 88.6(15) . . ?
F12 P4 F15 88.8(14) . . ?
F11 P4 F16 177.2(14) . . ?
F12 P4 F16 86.3(14) . . ?
F15 P4 F16 92.1(11) . . ?
F11 P4 F13 90.5(15) . . ?
F12 P4 F13 178.3(13) . . ?
F15 P4 F13 91.9(11) . . ?
F16 P4 F13 92.1(10) . . ?
F11 P4 F14 92.3(16) . . ?
F12 P4 F14 88.4(16) . . ?
F15 P4 F14 177.1(13) . . ?
F16 P4 F14 86.8(13) . . ?
F13 P4 F14 90.7(14) . . ?
C11 P1 C21 101.1(3) . . ?
C11 P1 C61 104.6(3) . . ?
C21 P1 C61 102.0(2) . . ?
C11 P1 Ru1 112.3(2) . . ?
C21 P1 Ru1 124.5(2) . . ?
C61 P1 Ru1 110.2(2) . . ?
C31 P2 C41 102.3(3) . . ?
C31 P2 C62 109.4(3) . . ?
C41 P2 C62 103.8(3) . . ?
C31 P2 Ru1 113.8(2) . . ?
C41 P2 Ru1 117.2(2) . . ?
C62 P2 Ru1 109.5(2) . . ?
O1 S1 C77 104.3(3) . . ?
O1 S1 C71 104.7(3) . . ?
C77 S1 C71 99.3(3) . . ?
O1 S1 Ru1 119.7(2) . . ?
C77 S1 Ru1 110.1(3) . . ?
C71 S1 Ru1 116.1(2) . . ?

loop_
_geom_bond_atom_site_label_1
_geom_bond_atom_site_label_2
_geom_bond_distance
_geom_bond_site_symmetry_2
_geom_bond_publ_flag
Ru1 C52 2.221(6) . ?
Ru1 C51 2.227(6) . ?
Ru1 C55 2.234(6) . ?
Ru1 C53 2.254(6) . ?
Ru1 C54 2.260(7) . ?
Ru1 S1 2.2791(14) . ?
Ru1 P2 2.2930(15) . ?
Ru1 P1 2.3334(14) . ?
C11 C16 1.393(10) . ?
C11 C12 1.394(10) . ?
C11 P1 1.833(5) . ?
C12 C13 1.374(10) . ?
C13 C14 1.367(14) . ?
C14 C15 1.40(2) . ?
C15 C16 1.385(10) . ?
C21 C22 1.386(8) . ?
C21 C26 1.390(8) . ?
C21 P1 1.853(5) . ?
C22 C23 1.372(9) . ?
C23 C24 1.386(9) . ?
C24 C25 1.349(10) . ?
C25 C26 1.396(8) . ?
C31 C36 1.394(9) . ?
C31 C32 1.395(10) . ?
C31 P2 1.811(6) . ?
C32 C33 1.379(10) . ?
C33 C34 1.363(13) . ?
C34 C35 1.412(13) . ?
C35 C36 1.380(9) . ?
C41 C46 1.391(9) . ?
C41 C42 1.398(9) . ?
C41 P2 1.824(6) . ?
C42 C43 1.388(11) . ?
C43 C44 1.367(13) . ?
C44 C45 1.367(12) . ?
C45 C46 1.371(9) . ?
C51 C52 1.406(10) . ?
C51 C55 1.407(11) . ?
C52 C53 1.412(10) . ?
C53 C54 1.409(10) . ?
C54 C55 1.417(11) . ?
C61 C63 1.534(8) . ?
C61 C62 1.540(8) . ?
C61 P1 1.872(6) . ?
C62 C64 1.528(8) . ?
C62 P2 1.845(6) . ?
C71 C76 1.377(10) . ?
C71 C72 1.395(10) . ?
C71 S1 1.803(6) . ?
C72 C73 1.417(12) . ?
C73 C74 1.33(2) . ?
C74 C75 1.378(15) . ?
C75 C76 1.361(10) . ?
C77 S1 1.799(6) . ?
O1 S1 1.479(4) . ?
P3 F5 1.544(8) . ?
P3 F3 1.547(9) . ?
P3 F4 1.547(8) . ?
P3 F2 1.552(9) . ?
P3 F1 1.559(8) . ?
P3 F6 1.565(9) . ?
P4 F11 1.498(12) . ?
P4 F12 1.498(12) . ?
P4 F15 1.500(13) . ?
P4 F16 1.501(12) . ?
P4 F13 1.501(12) . ?
P4 F14 1.503(13) . ?
